data_2233405
loop_
_publ_author_name
'Jin, Yu'

_publ_section_title
;
 Bis(2-hydroxyethanaminium) terephthalate
;
_journal_coeditor_code BX2389
_journal_issue 2
_journal_name_full 'Acta Crystallographica Section E'
_journal_page_first o336
_journal_paper_doi 10.1107/S1600536812000293
_journal_volume 68
_journal_year 2012
_chemical_formula_iupac '2C2 H8 N O +, C8 H4 O4 2-'
_chemical_formula_moiety '2(C2 H8 N O +), C8 H4 O4 2-'
_chemical_formula_sum 'C12 H20 N2 O6'
_chemical_formula_weight 288.30
_chemical_name_systematic
;
Bis(2-hydroxyethanaminium) terephthalate
;
_space_group_IT_number 14
_symmetry_cell_setting monoclinic
_symmetry_space_group_name_Hall '-P 2yn'
_symmetry_space_group_name_H-M 'P 1 21/n 1'
_atom_sites_solution_hydrogens geom
_atom_sites_solution_primary direct
_atom_sites_solution_secondary difmap
_audit_creation_method SHELXL-97
_cell_angle_alpha 90.00
_cell_angle_beta 110.53(3)
_cell_angle_gamma 90.00
_cell_formula_units_Z 2
_cell_length_a 9.3578(19)
_cell_length_b 7.8579(16)
_cell_length_c 9.844(2)
_cell_measurement_reflns_used 3450
_cell_measurement_temperature 293(2)
_cell_measurement_theta_max 55.28
_cell_measurement_theta_min 6.21
_cell_volume 677.9(3)
_computing_cell_refinement 'CrystalClear (Rigaku, 2005)'
_computing_data_collection 'CrystalClear (Rigaku, 2005)'
_computing_data_reduction 'CrystalClear (Rigaku, 2005)'
_computing_molecular_graphics 'SHELXTL (Sheldrick, 2008)'
_computing_publication_material 'SHELXL97 (Sheldrick, 2008)'
_computing_structure_refinement 'SHELXL97 (Sheldrick, 2008)'
_computing_structure_solution 'SHELXS97 (Sheldrick, 2008)'
_diffrn_ambient_temperature 293(2)
_diffrn_measured_fraction_theta_full 0.999
_diffrn_measured_fraction_theta_max 0.999
_diffrn_measurement_device_type 'Rigaku Mercury CCD'
_diffrn_measurement_method \w
_diffrn_radiation_monochromator graphite
_diffrn_radiation_source 'fine-focus sealed tube'
_diffrn_radiation_type MoK\a
_diffrn_radiation_wavelength 0.71073
_diffrn_reflns_av_R_equivalents 0.0681
_diffrn_reflns_av_sigmaI/netI 0.0746
_diffrn_reflns_limit_h_max 12
_diffrn_reflns_limit_h_min -12
_diffrn_reflns_limit_k_max 10
_diffrn_reflns_limit_k_min -10
_diffrn_reflns_limit_l_max 12
_diffrn_reflns_limit_l_min -12
_diffrn_reflns_number 6639
_diffrn_reflns_theta_full 27.48
_diffrn_reflns_theta_max 27.48
_diffrn_reflns_theta_min 3.41
_exptl_absorpt_coefficient_mu 0.113
_exptl_absorpt_correction_T_max 1.0000
_exptl_absorpt_correction_T_min 0.4887
_exptl_absorpt_correction_type multi-scan
_exptl_absorpt_process_details '(CrystalClear; Rigaku, 2005)'
_exptl_crystal_colour colorless
_exptl_crystal_density_diffrn 1.412
_exptl_crystal_density_method 'not measured'
_exptl_crystal_description block
_exptl_crystal_F_000 308
_exptl_crystal_size_max 0.3
_exptl_crystal_size_mid 0.3
_exptl_crystal_size_min 0.2
_refine_diff_density_max 0.287
_refine_diff_density_min -0.205
_refine_ls_extinction_coef 0.330(17)
_refine_ls_extinction_expression Fc^*^=kFc[1+0.001xFc^2^\l^3^/sin(2\q)]^-1/4^
_refine_ls_extinction_method 'SHELXL97 (Sheldrick, 2008)'
_refine_ls_goodness_of_fit_ref 1.052
_refine_ls_hydrogen_treatment constr
_refine_ls_matrix_type full
_refine_ls_number_parameters 92
_refine_ls_number_reflns 1558
_refine_ls_number_restraints 0
_refine_ls_restrained_S_all 1.052
_refine_ls_R_factor_all 0.0562
_refine_ls_R_factor_gt 0.0444
_refine_ls_shift/su_max 0.000
_refine_ls_shift/su_mean 0.000
_refine_ls_structure_factor_coef Fsqd
_refine_ls_weighting_details 'calc w=1/[\s^2^(Fo^2^)+(0.0417P)^2^+0.0687P] where P=(Fo^2^+2Fc^2^)/3'
_refine_ls_weighting_scheme calc
_refine_ls_wR_factor_gt 0.1037
_refine_ls_wR_factor_ref 0.1084
_reflns_number_gt 1270
_reflns_number_total 1558
_reflns_threshold_expression I>2sigma(I)
_cod_data_source_file bx2389.cif
_cod_data_source_block I
_cod_original_cell_volume 677.9(2)
_cod_original_sg_symbol_H-M 'P 21/n'
_cod_database_code 2233405
_cod_database_fobs_code 2233405

loop_
_symmetry_equiv_pos_as_xyz
'x, y, z'
'-x+1/2, y+1/2, -z+1/2'
'-x, -y, -z'
'x-1/2, -y-1/2, z-1/2'

loop_
_atom_site_type_symbol
_atom_site_label
_atom_site_fract_x
_atom_site_fract_y
_atom_site_fract_z
_atom_site_U_iso_or_equiv
_atom_site_adp_type
_atom_site_calc_flag
_atom_site_refinement_flags
_atom_site_occupancy
_atom_site_symmetry_multiplicity
C C1 0.52569(16) 0.15091(18) 0.33959(14) 0.0269(3) Uani d . 1 1
H H1D 0.5597 0.0514 0.4007 0.032 Uiso calc R 1 1
H H1E 0.6141 0.2202 0.3476 0.032 Uiso calc R 1 1
C C2 0.44639(17) 0.09872(18) 0.18647(14) 0.0280(4) Uani d . 1 1
H H2A 0.4138 0.1992 0.1262 0.034 Uiso calc R 1 1
H H2B 0.5164 0.0356 0.1525 0.034 Uiso calc R 1 1
C C3 1.10759(16) 0.09307(16) 0.46571(14) 0.0229(3) Uani d . 1 1
H H3A 1.1809 0.1552 0.4432 0.028 Uiso calc R 1 1
C C4 0.97258(15) 0.04996(15) 0.35739(12) 0.0196(3) Uani d . 1 1
C C5 0.86558(16) -0.04471(16) 0.39320(14) 0.0226(3) Uani d . 1 1
H H5A 0.7747 -0.0758 0.3209 0.027 Uiso calc R 1 1
C C6 0.93996(16) 0.10265(16) 0.20297(13) 0.0216(3) Uani d . 1 1
N N1 0.31233(13) -0.00831(14) 0.17323(11) 0.0251(3) Uani d . 1 1
H H1B 0.2661 -0.0380 0.0809 0.038 Uiso calc R 1 1
H H1C 0.2477 0.0500 0.2036 0.038 Uiso calc R 1 1
H H1F 0.3425 -0.1014 0.2272 0.038 Uiso calc R 1 1
O O1 0.42127(12) 0.24468(13) 0.38314(11) 0.0356(3) Uani d . 1 1
H H1A 0.4584 0.2642 0.4704 0.053 Uiso calc R 1 1
O O2 0.81514(12) 0.05985(13) 0.11320(10) 0.0318(3) Uani d . 1 1
O O3 1.04092(11) 0.18757(12) 0.17413(10) 0.0281(3) Uani d . 1 1

loop_
_atom_site_aniso_label
_atom_site_aniso_U_11
_atom_site_aniso_U_22
_atom_site_aniso_U_33
_atom_site_aniso_U_12
_atom_site_aniso_U_13
_atom_site_aniso_U_23
C1 0.0241(8) 0.0296(7) 0.0252(8) -0.0011(6) 0.0065(6) -0.0043(5)
C2 0.0305(8) 0.0314(7) 0.0234(8) -0.0052(6) 0.0111(6) -0.0034(5)
C3 0.0221(7) 0.0273(7) 0.0189(7) -0.0028(5) 0.0065(6) 0.0027(5)
C4 0.0222(7) 0.0210(6) 0.0144(7) 0.0021(5) 0.0047(6) 0.0004(5)
C5 0.0192(7) 0.0281(7) 0.0166(7) -0.0013(5) 0.0016(6) 0.0002(5)
C6 0.0267(8) 0.0214(6) 0.0153(7) 0.0039(5) 0.0057(6) 0.0009(5)
N1 0.0293(7) 0.0247(6) 0.0182(6) -0.0022(5) 0.0045(5) -0.0027(4)
O1 0.0294(6) 0.0461(7) 0.0268(6) 0.0065(5) 0.0041(5) -0.0143(4)
O2 0.0281(6) 0.0443(6) 0.0166(6) -0.0036(4) 0.0000(5) 0.0042(4)
O3 0.0340(6) 0.0312(6) 0.0187(5) -0.0054(4) 0.0086(4) 0.0040(4)

loop_
_atom_type_symbol
_atom_type_description
_atom_type_scat_dispersion_real
_atom_type_scat_dispersion_imag
_atom_type_scat_source
C C 0.0033 0.0016 'International Tables Vol C Tables 4.2.6.8 and 6.1.1.4'
H H 0.0000 0.0000 'International Tables Vol C Tables 4.2.6.8 and 6.1.1.4'
N N 0.0061 0.0033 'International Tables Vol C Tables 4.2.6.8 and 6.1.1.4'
O O 0.0106 0.0060 'International Tables Vol C Tables 4.2.6.8 and 6.1.1.4'

loop_
_geom_angle_atom_site_label_1
_geom_angle_atom_site_label_2
_geom_angle_atom_site_label_3
_geom_angle_site_symmetry_1
_geom_angle
O1 C1 C2 . 107.52(11)
O1 C1 H1D . 110.2
C2 C1 H1D . 110.2
O1 C1 H1E . 110.2
C2 C1 H1E . 110.2
H1D C1 H1E . 108.5
N1 C2 C1 . 110.69(10)
N1 C2 H2A . 109.5
C1 C2 H2A . 109.5
N1 C2 H2B . 109.5
C1 C2 H2B . 109.5
H2A C2 H2B . 108.1
C5 C3 C4 3_756 120.40(12)
C5 C3 H3A 3_756 119.8
C4 C3 H3A . 119.8
C3 C4 C5 . 118.81(11)
C3 C4 C6 . 121.42(12)
C5 C4 C6 . 119.78(12)
C3 C5 C4 3_756 120.79(13)
C3 C5 H5A 3_756 119.6
C4 C5 H5A . 119.6
O2 C6 O3 . 125.00(12)
O2 C6 C4 . 117.00(12)
O3 C6 C4 . 118.01(12)
C2 N1 H1B . 109.5
C2 N1 H1C . 109.5
H1B N1 H1C . 109.5
C2 N1 H1F . 109.5
H1B N1 H1F . 109.5
H1C N1 H1F . 109.5
C1 O1 H1A . 109.5

loop_
_geom_bond_atom_site_label_1
_geom_bond_atom_site_label_2
_geom_bond_site_symmetry_2
_geom_bond_distance
C1 O1 . 1.4055(15)
C1 C2 . 1.485(2)
C1 H1D . 0.9700
C1 H1E . 0.9700
C2 N1 . 1.4776(17)
C2 H2A . 0.9700
C2 H2B . 0.9700
C3 C5 3_756 1.3755(18)
C3 C4 . 1.3795(19)
C3 H3A . 0.9300
C4 C5 . 1.3885(18)
C4 C6 . 1.5000(17)
C5 C3 3_756 1.3755(18)
C5 H5A . 0.9300
C6 O2 . 1.2387(18)
C6 O3 . 1.2676(15)
N1 H1B . 0.8900
N1 H1C . 0.8900
N1 H1F . 0.8900
O1 H1A . 0.8200

loop_
_geom_hbond_atom_site_label_D
_geom_hbond_atom_site_label_H
_geom_hbond_atom_site_label_A
_geom_hbond_site_symmetry_A
_geom_hbond_distance_DH
_geom_hbond_distance_HA
_geom_hbond_distance_DA
_geom_hbond_angle_DHA
O1 H1A O3 4_566 0.82 1.92 2.7373(15) 178.7
N1 H1F O3 2_645 0.89 2.03 2.8995(16) 163.6
N1 H1C O3 1_455 0.89 2.15 2.9725(16) 154.3
N1 H1B O2 3_655 0.89 1.80 2.6792(15) 169.2
